data_9017642
loop_
_publ_author_name
'Jacobsen, M. J.'
'Balic-Zunic T'
'Mitolo, D.'
'Katerinopoulou, A.'
'Garavelli, A.'
'Jakobsson, S. P.'

_publ_section_title
;
 Oskarssonite, AlF3, a new fumarolic mineral from Eldfell volcano, Heimaey, Iceland
;
_journal_name_full 'Mineralogical Magazine'
_journal_page_first 215
_journal_page_last 222
_journal_volume 78
_journal_year 2014
_chemical_compound_source 'Eldfell volcano, Heimaey, Iceland'
_chemical_formula_sum 'Al F2.52 H0.48 O0.48'
_chemical_name_mineral Oskarssonite
_space_group_IT_number 167
_space_group_name_Hall '-R 3 2"c'
_space_group_name_H-M_alt 'R -3 c :H'
_symmetry_space_group_name_H-M 'R -3 c :H'
_cell_angle_alpha 90
_cell_angle_beta 90
_cell_angle_gamma 120
_cell_formula_units_Z 6
_cell_length_a 4.9817
_cell_length_b 4.9817
_cell_length_c 12.387
_cell_volume 266.227
_database_code_amcsd 0020042
_exptl_crystal_density_diffrn 3.107
_cod_data_source_file inputs/fixed/downloads/18/18549.cif
_cod_data_source_block 18549
_cod_original_sg_symbol_H-M 'R -3 c'
_cod_original_formula_sum 'Al F2.52 O.48 H.48'
_cod_database_code 9017642

loop_
_space_group_symop_operation_xyz
x,y,z
2/3+x,1/3+y,1/3+z
1/3+x,2/3+y,2/3+z
x,x-y,1/2+z
2/3+x,1/3+x-y,5/6+z
1/3+x,2/3+x-y,1/6+z
y,x,1/2-z
2/3+y,1/3+x,5/6-z
1/3+y,2/3+x,1/6-z
-x+y,y,1/2+z
2/3-x+y,1/3+y,5/6+z
1/3-x+y,2/3+y,1/6+z
-x,-x+y,1/2-z
2/3-x,1/3-x+y,5/6-z
1/3-x,2/3-x+y,1/6-z
-y,-x,1/2+z
2/3-y,1/3-x,5/6+z
1/3-y,2/3-x,1/6+z
x-y,-y,1/2-z
2/3+x-y,1/3-y,5/6-z
1/3+x-y,2/3-y,1/6-z
y,-x+y,-z
2/3+y,1/3-x+y,1/3-z
1/3+y,2/3-x+y,2/3-z
-x+y,-x,z
2/3-x+y,1/3-x,1/3+z
1/3-x+y,2/3-x,2/3+z
-x,-y,-z
2/3-x,1/3-y,1/3-z
1/3-x,2/3-y,2/3-z
-y,x-y,z
2/3-y,1/3+x-y,1/3+z
1/3-y,2/3+x-y,2/3+z
x-y,x,-z
2/3+x-y,1/3+x,1/3-z
1/3+x-y,2/3+x,2/3-z

loop_
_atom_site_label
_atom_site_fract_x
_atom_site_fract_y
_atom_site_fract_z
_atom_site_occupancy
_atom_site_U_iso_or_equiv
_atom_site_type_symbol
_atom_site_attached_hydrogens
Al 0.00000 0.00000 0.00000 1.00000 0.02609 Al 0
F 0.44560 0.00000 0.25000 0.84000 0.03534 F 0
O-H 0.44560 0.00000 0.25000 0.16000 0.03534 O 1

loop_
_cod_changelog_entry_id
_cod_changelog_entry_author
_cod_changelog_entry_date
_cod_changelog_entry_text
1
;cod-tools version 3.8.0
Id: cif_guess_AMCSD_atom_types 9574 2023-05-10 09:00:05Z saulius
;
2023-05-10T18:58:30+03:00
;Derived atom types and hydrogen counts
from atom names that follow the AMCSD naming convention
(Wat == water, O-H == hydroxyl).
;

loop_
_cod_related_entry_id
_cod_related_entry_database
_cod_related_entry_code
1 AMCSD 0020042
